data_7011229
loop_
_publ_author_name
'Nayan K. Solanki'
'Michael A. Leech'
'Eric J. L. McInnes'
'Frank E. Mabbs'
'Judith A. K. Howard'
'Colin A. Kilner'
'Jeremy M. Rawson'
'Malcolm A. Halcrow'

_publ_section_title
;
 A crystallographic and EPR study of the fluxional Cu(II) ion in
 [CuL2][BF4]2 (L = 2,6-dipyrazol-1-ylpyridine)
;
_journal_issue 7
_journal_name_full 'J. Chem. Soc., Dalton Trans.'
_journal_page_first 1295
_journal_page_last 1301
_journal_paper_doi 10.1039/b109201b
_journal_year 2002
_chemical_formula_moiety '[C22 H18 N10 Zn] 2[B F4]'
_chemical_formula_sum 'C22 H18 B2 F8 N10 Zn'
_chemical_formula_weight 661.45
_chemical_name_systematic
; 
Bis-[2,6-di-(pyrazol-1-yl)pyridine]zinc(II) ditetrafluoroborate
;
_space_group_IT_number 4
_symmetry_cell_setting monoclinic
_symmetry_space_group_name_Hall 'P 2yb'
_symmetry_space_group_name_H-M 'P 1 21 1'
_atom_sites_solution_hydrogens geom
_atom_sites_solution_primary direct
_atom_sites_solution_secondary difmap
_audit_creation_method SHELXL-97
_cell_angle_alpha 90.00
_cell_angle_beta 96.9787(12)
_cell_angle_gamma 90.00
_cell_formula_units_Z 2
_cell_length_a 8.4533(2)
_cell_length_b 8.4620(3)
_cell_length_c 18.7922(6)
_cell_measurement_reflns_used 11234
_cell_measurement_temperature 100(2)
_cell_measurement_theta_max 27.49
_cell_measurement_theta_min 3.06
_cell_volume 1334.28(7)
_computing_cell_refinement 'DENZO-SMN (Otwinowski & Minor, 1996)'
_computing_data_collection 'COLLECT (Nonius, 1999)'
_computing_data_reduction 'DENZO-SMN (Otwinowski & Minor, 1996)'
_computing_molecular_graphics 'ORTEX (McArdle, 1995)'
_computing_publication_material 'local program'
_computing_structure_refinement 'SHELXL-97 (Sheldrick, 1997)'
_computing_structure_solution 'SHELXS-97 (Sheldrick, 1990)'
_diffrn_ambient_temperature 150(2)
_diffrn_detector_area_resol_mean 9.091
_diffrn_measured_fraction_theta_full 0.987
_diffrn_measured_fraction_theta_max 0.987
_diffrn_measurement_device_type 'Nonius KappaCCD area detector diffractometer'
_diffrn_measurement_method 'Area detector scans'
_diffrn_radiation_monochromator graphite
_diffrn_radiation_source 'fine-focus sealed tube'
_diffrn_radiation_type MoK\a
_diffrn_radiation_wavelength 0.71073
_diffrn_reflns_av_R_equivalents 0.0524
_diffrn_reflns_av_sigmaI/netI 0.0772
_diffrn_reflns_limit_h_max 10
_diffrn_reflns_limit_h_min -10
_diffrn_reflns_limit_k_max 10
_diffrn_reflns_limit_k_min -10
_diffrn_reflns_limit_l_max 24
_diffrn_reflns_limit_l_min -22
_diffrn_reflns_number 11234
_diffrn_reflns_theta_full 27.49
_diffrn_reflns_theta_max 27.49
_diffrn_reflns_theta_min 3.06
_exptl_absorpt_coefficient_mu 1.011
_exptl_absorpt_correction_T_max 0.9145
_exptl_absorpt_correction_T_min 0.8469
_exptl_absorpt_correction_type multi-scan
_exptl_absorpt_process_details
;
Using multiple and symmetry-related data measurements via the program SORTAV
See R.H. Blessing, Acta Cryst (1995), A51, 33-38 
;
_exptl_crystal_colour Colourless
_exptl_crystal_density_diffrn 1.646
_exptl_crystal_density_method 'not measured'
_exptl_crystal_description Prism
_exptl_crystal_F_000 664
_exptl_crystal_size_max 0.17
_exptl_crystal_size_mid 0.09
_exptl_crystal_size_min 0.09
_refine_diff_density_max 0.378
_refine_diff_density_min -0.484
_refine_diff_density_rms 0.071
_refine_ls_abs_structure_details 'Flack H D (1983), Acta Cryst. A39, 876-881'
_refine_ls_abs_structure_Flack -0.006(12)
_refine_ls_extinction_coef 0.0148(16)
_refine_ls_extinction_expression Fc^*^=kFc[1+0.001xFc^2^\l^3^/sin(2\q)]^-1/4^
_refine_ls_extinction_method SHELXL
_refine_ls_goodness_of_fit_ref 1.042
_refine_ls_hydrogen_treatment constr
_refine_ls_matrix_type full
_refine_ls_number_parameters 414
_refine_ls_number_reflns 5467
_refine_ls_number_restraints 29
_refine_ls_restrained_S_all 1.046
_refine_ls_R_factor_all 0.0535
_refine_ls_R_factor_gt 0.0435
_refine_ls_shift/su_max 0.000
_refine_ls_shift/su_mean 0.000
_refine_ls_structure_factor_coef Fsqd
_refine_ls_weighting_details 'calc w=1/[\s^2^(Fo^2^)+(0.0304P)^2^+0.4539P] where P=(Fo^2^+2Fc^2^)/3'
_refine_ls_weighting_scheme calc
_refine_ls_wR_factor_gt 0.0953
_refine_ls_wR_factor_ref 0.1002
_reflns_number_gt 4782
_reflns_number_total 5467
_reflns_threshold_expression >2sigma(I)
_cod_data_source_file b109201b.txt
_cod_data_source_block mh49150_1
_cod_depositor_comments
;
The following automatic conversions were performed:
'_symmetry_cell_setting' value 'Monoclinic' changed to 'monoclinic'
according to '/home/saulius/struct/CIF-dictionaries/cif_core.dic'
dictionary named 'cif_core.dic' version 2.4.1 from 2010-06-29.

Automatic conversion script
Id: cif_fix_enum 1527 2010-12-29 10:47:43Z saulius 
;
_cod_original_sg_symbol_H-M 'P 21'
_cod_database_code 7011229

loop_
_symmetry_equiv_pos_as_xyz
'x, y, z'
'-x, y+1/2, -z'

loop_
_atom_site_label
_atom_site_type_symbol
_atom_site_fract_x
_atom_site_fract_y
_atom_site_fract_z
_atom_site_U_iso_or_equiv
_atom_site_adp_type
_atom_site_occupancy
_atom_site_symmetry_multiplicity
_atom_site_calc_flag
_atom_site_refinement_flags
_atom_site_disorder_assembly
_atom_site_disorder_group
Zn1 Zn 0.26356(4) 0.77926(5) 0.25309(2) 0.02139(13) Uani 1 1 d . . .
N1 N 0.1631(3) 0.9979(4) 0.20643(16) 0.0237(7) Uani 1 1 d . . .
N2 N 0.1571(3) 1.0033(4) 0.13358(16) 0.0220(7) Uani 1 1 d . . .
C1 C 0.0920(4) 1.1302(5) 0.2238(2) 0.0244(8) Uani 1 1 d . . .
H1 H 0.0772 1.1591 0.2714 0.029 Uiso 1 1 calc R . .
C2 C 0.0414(5) 1.2220(5) 0.1628(2) 0.0283(8) Uani 1 1 d . . .
H2 H -0.0111 1.3214 0.1612 0.034 Uiso 1 1 calc R . .
C3 C 0.0846(4) 1.1361(5) 0.1059(2) 0.0269(8) Uani 1 1 d . . .
H3 H 0.0670 1.1647 0.0567 0.032 Uiso 1 1 calc R . .
N3 N 0.2672(3) 0.7559(4) 0.14221(15) 0.0193(7) Uani 1 1 d . . .
C4 C 0.2153(4) 0.8722(4) 0.0978(2) 0.0224(8) Uani 1 1 d . . .
C5 C 0.2169(4) 0.8650(5) 0.0244(2) 0.0252(8) Uani 1 1 d . . .
H5 H 0.1806 0.9505 -0.0060 0.030 Uiso 1 1 calc R . .
C6 C 0.2741(4) 0.7266(5) -0.0026(2) 0.0268(9) Uani 1 1 d . . .
H6 H 0.2771 0.7169 -0.0527 0.032 Uiso 1 1 calc R . .
C7 C 0.3271(4) 0.6017(5) 0.0422(2) 0.0259(8) Uani 1 1 d . . .
H7 H 0.3657 0.5063 0.0240 0.031 Uiso 1 1 calc R . .
C8 C 0.3207(4) 0.6237(4) 0.11431(19) 0.0215(7) Uani 1 1 d . . .
N4 N 0.3695(3) 0.5086(4) 0.16668(16) 0.0217(6) Uani 1 1 d . . .
N5 N 0.3511(4) 0.5406(4) 0.23679(16) 0.0237(7) Uani 1 1 d . . .
C9 C 0.4333(4) 0.3620(5) 0.1599(2) 0.0308(9) Uani 1 1 d . . .
H9 H 0.4585 0.3144 0.1169 0.037 Uiso 1 1 calc R . .
C10 C 0.4542(4) 0.2966(5) 0.2274(2) 0.0281(8) Uani 1 1 d . . .
H10 H 0.4956 0.1949 0.2404 0.034 Uiso 1 1 calc R . .
C11 C 0.4012(4) 0.4121(5) 0.2730(2) 0.0253(8) Uani 1 1 d . . .
H11 H 0.4014 0.3995 0.3233 0.030 Uiso 1 1 calc R . .
N6 N 0.0383(4) 0.6861(4) 0.27795(16) 0.0238(7) Uani 1 1 d . . .
N7 N 0.0294(3) 0.6702(4) 0.34984(16) 0.0215(6) Uani 1 1 d . . .
C12 C -0.0902(4) 0.6132(5) 0.2463(2) 0.0276(9) Uani 1 1 d . . .
H12 H -0.1183 0.6067 0.1959 0.033 Uiso 1 1 calc R . .
C13 C -0.1792(5) 0.5470(5) 0.2970(2) 0.0318(9) Uani 1 1 d . . .
H13 H -0.2744 0.4868 0.2877 0.038 Uiso 1 1 calc R . .
C14 C -0.1019(4) 0.5863(5) 0.3618(2) 0.0274(8) Uani 1 1 d . . .
H14 H -0.1334 0.5603 0.4072 0.033 Uiso 1 1 calc R . .
N8 N 0.2792(3) 0.7785(5) 0.36584(13) 0.0187(5) Uani 1 1 d . . .
C15 C 0.1563(4) 0.7291(4) 0.39836(19) 0.0217(8) Uani 1 1 d . . .
C16 C 0.1552(5) 0.7331(4) 0.4719(2) 0.0267(9) Uani 1 1 d . . .
H16 H 0.0657 0.6987 0.4938 0.032 Uiso 1 1 calc R . .
C17 C 0.2916(4) 0.7898(6) 0.51168(18) 0.0266(7) Uani 1 1 d . . .
H17 H 0.2961 0.7939 0.5624 0.032 Uiso 1 1 calc R . .
C18 C 0.4231(5) 0.8413(4) 0.4796(2) 0.0261(8) Uani 1 1 d . . .
H18 H 0.5171 0.8797 0.5071 0.031 Uiso 1 1 calc R . .
C19 C 0.4083(4) 0.8331(4) 0.40535(19) 0.0209(7) Uani 1 1 d . . .
N9 N 0.5291(3) 0.8793(4) 0.36446(16) 0.0211(6) Uani 1 1 d . . .
N10 N 0.5025(3) 0.8683(4) 0.29120(16) 0.0225(6) Uani 1 1 d . . .
C20 C 0.6782(4) 0.9372(4) 0.3858(2) 0.0254(8) Uani 1 1 d . . .
H20 H 0.7243 0.9557 0.4337 0.030 Uiso 1 1 calc R . .
C21 C 0.7485(4) 0.9635(5) 0.3252(2) 0.0273(8) Uani 1 1 d . . .
H21 H 0.8521 1.0046 0.3222 0.033 Uiso 1 1 calc R . .
C22 C 0.6354(4) 0.9169(4) 0.2682(2) 0.0244(8) Uani 1 1 d . . .
H22 H 0.6525 0.9200 0.2192 0.029 Uiso 1 1 calc R . .
B1 B 0.2055(6) 0.2239(6) 0.4243(3) 0.0274(10) Uani 1 1 d . . .
F1 F 0.3187(3) 0.1613(3) 0.38459(13) 0.0345(6) Uani 1 1 d . . .
F2 F 0.2311(3) 0.1661(3) 0.49480(12) 0.0354(6) Uani 1 1 d . . .
F3 F 0.2203(3) 0.3867(3) 0.42578(14) 0.0376(6) Uani 1 1 d . . .
F4 F 0.0538(3) 0.1817(4) 0.39378(14) 0.0524(8) Uani 1 1 d . . .
B2 B 0.2740(5) 0.2326(5) -0.0693(3) 0.0329(11) Uani 1 1 d D . .
F5 F 0.3428(3) 0.2264(3) 0.00256(12) 0.0360(6) Uani 1 1 d D A .
F6 F 0.3273(16) 0.1002(15) -0.1045(6) 0.028(3) Uani 0.50 1 d PD A 1
F7 F 0.1095(7) 0.2199(15) -0.0686(5) 0.032(2) Uani 0.50 1 d PD A 1
F8 F 0.3199(18) 0.3708(13) -0.0990(5) 0.050(4) Uani 0.50 1 d PD A 1
F9 F 0.341(2) 0.1440(18) -0.1173(8) 0.041(6) Uiso 0.25 1 d PD A 2
F10 F 0.1091(15) 0.179(2) -0.0710(11) 0.039(6) Uiso 0.25 1 d PD A 2
F11 F 0.2550(18) 0.3895(15) -0.0967(8) 0.051(5) Uiso 0.25 1 d PD A 2
F12 F 0.305(3) 0.089(2) -0.1022(12) 0.031(8) Uiso 0.25 1 d PD A 3
F13 F 0.1125(15) 0.260(3) -0.0753(11) 0.047(7) Uiso 0.25 1 d PD A 3
F14 F 0.348(3) 0.356(3) -0.1027(12) 0.045(7) Uiso 0.25 1 d PD A 3

loop_
_atom_site_aniso_label
_atom_site_aniso_U_11
_atom_site_aniso_U_22
_atom_site_aniso_U_33
_atom_site_aniso_U_23
_atom_site_aniso_U_13
_atom_site_aniso_U_12
Zn1 0.0222(2) 0.0239(2) 0.01784(19) 0.00031(19) 0.00150(13) -0.0006(2)
N1 0.0210(14) 0.0280(17) 0.0219(16) -0.0012(13) 0.0017(12) 0.0000(12)
N2 0.0203(14) 0.0245(17) 0.0206(16) 0.0018(13) -0.0001(12) 0.0020(12)
C1 0.0254(18) 0.021(2) 0.027(2) -0.0021(16) 0.0044(15) -0.0021(15)
C2 0.0281(19) 0.028(2) 0.029(2) 0.0008(16) 0.0032(16) 0.0062(15)
C3 0.0277(19) 0.029(2) 0.0225(19) 0.0070(16) -0.0006(15) 0.0032(16)
N3 0.0195(12) 0.0197(19) 0.0186(13) 0.0025(13) 0.0017(10) 0.0000(12)
C4 0.0211(17) 0.0205(19) 0.0250(19) -0.0018(15) 0.0004(14) -0.0038(14)
C5 0.0242(18) 0.030(2) 0.0208(18) 0.0029(16) 0.0017(14) 0.0006(16)
C6 0.0242(18) 0.033(2) 0.0230(19) -0.0008(16) 0.0019(15) -0.0044(15)
C7 0.0263(19) 0.026(2) 0.0253(19) -0.0017(16) 0.0033(15) -0.0026(15)
C8 0.0183(16) 0.0239(19) 0.0220(18) -0.0017(15) 0.0015(14) -0.0028(14)
N4 0.0216(15) 0.0206(17) 0.0232(16) -0.0024(13) 0.0040(12) 0.0008(12)
N5 0.0232(15) 0.0273(17) 0.0209(16) -0.0006(13) 0.0044(12) -0.0012(13)
C9 0.0281(19) 0.021(2) 0.043(2) -0.0020(18) 0.0051(17) -0.0004(16)
C10 0.0286(17) 0.019(2) 0.0365(19) 0.0007(18) 0.0018(14) 0.0013(17)
C11 0.0198(17) 0.028(2) 0.028(2) 0.0022(17) 0.0008(15) -0.0030(15)
N6 0.0259(16) 0.0238(17) 0.0208(16) -0.0015(13) -0.0012(12) -0.0001(12)
N7 0.0195(14) 0.0211(16) 0.0240(16) 0.0017(13) 0.0030(12) -0.0006(12)
C12 0.0252(18) 0.026(2) 0.030(2) -0.0030(17) -0.0014(16) 0.0022(15)
C13 0.0264(19) 0.026(2) 0.042(2) -0.0056(18) -0.0001(17) -0.0047(16)
C14 0.0238(18) 0.024(2) 0.036(2) 0.0006(16) 0.0101(16) -0.0050(15)
N8 0.0226(12) 0.0156(13) 0.0178(12) 0.0014(17) 0.0020(10) 0.0025(16)
C15 0.0209(16) 0.0202(18) 0.0237(18) 0.0002(14) 0.0012(14) 0.0033(12)
C16 0.0295(19) 0.026(2) 0.026(2) 0.0041(15) 0.0104(16) 0.0027(14)
C17 0.0359(18) 0.027(2) 0.0179(15) 0.0039(19) 0.0055(13) 0.004(2)
C18 0.0293(18) 0.0257(19) 0.0228(19) -0.0022(15) 0.0016(15) 0.0061(15)
C19 0.0205(16) 0.0189(18) 0.0233(18) 0.0013(14) 0.0030(14) 0.0012(12)
N9 0.0223(14) 0.0199(16) 0.0211(15) -0.0011(12) 0.0025(12) 0.0005(12)
N10 0.0233(14) 0.0215(16) 0.0228(16) -0.0004(13) 0.0029(12) 0.0003(12)
C20 0.0182(16) 0.024(2) 0.032(2) -0.0037(16) -0.0028(15) -0.0009(14)
C21 0.0222(19) 0.021(2) 0.039(2) -0.0015(16) 0.0043(16) -0.0001(15)
C22 0.0260(18) 0.0172(19) 0.031(2) 0.0042(16) 0.0086(16) 0.0016(15)
B1 0.030(2) 0.024(2) 0.029(2) -0.0057(18) 0.0063(19) -0.0024(17)
F1 0.0459(14) 0.0254(12) 0.0360(13) 0.0050(10) 0.0207(11) 0.0073(10)
F2 0.0453(14) 0.0359(14) 0.0265(12) 0.0030(11) 0.0105(10) 0.0011(11)
F3 0.0463(14) 0.0235(12) 0.0411(15) -0.0003(11) -0.0017(12) 0.0089(11)
F4 0.0360(14) 0.087(2) 0.0351(14) -0.0170(15) 0.0078(12) -0.0252(14)
B2 0.036(2) 0.030(3) 0.034(3) -0.0055(19) 0.008(2) -0.0053(18)
F5 0.0432(13) 0.0372(14) 0.0277(12) -0.0079(10) 0.0053(10) -0.0060(10)
F6 0.014(4) 0.045(7) 0.024(4) -0.016(4) 0.003(3) 0.002(4)
F7 0.021(3) 0.043(7) 0.032(4) 0.018(5) 0.006(2) 0.025(3)
F8 0.087(11) 0.041(5) 0.026(4) 0.008(3) 0.028(5) -0.009(6)

loop_
_atom_type_symbol
_atom_type_description
_atom_type_scat_dispersion_real
_atom_type_scat_dispersion_imag
_atom_type_scat_source
C C 0.0033 0.0016 'International Tables Vol C Tables 4.2.6.8 and 6.1.1.4'
H H 0.0000 0.0000 'International Tables Vol C Tables 4.2.6.8 and 6.1.1.4'
N N 0.0061 0.0033 'International Tables Vol C Tables 4.2.6.8 and 6.1.1.4'
Zn Zn 0.2839 1.4301 'International Tables Vol C Tables 4.2.6.8 and 6.1.1.4'
B B 0.0013 0.0007 'International Tables Vol C Tables 4.2.6.8 and 6.1.1.4'
F F 0.0171 0.0103 'International Tables Vol C Tables 4.2.6.8 and 6.1.1.4'

loop_
_geom_angle_atom_site_label_1
_geom_angle_atom_site_label_2
_geom_angle_atom_site_label_3
_geom_angle
_geom_angle_site_symmetry_1
_geom_angle_site_symmetry_3
_geom_angle_publ_flag
N3 Zn1 N8 172.90(13) . . ?
N3 Zn1 N6 107.44(11) . . ?
N8 Zn1 N6 74.39(11) . . ?
N3 Zn1 N1 74.44(12) . . ?
N8 Zn1 N1 112.44(13) . . ?
N6 Zn1 N1 94.96(12) . . ?
N3 Zn1 N5 74.19(13) . . ?
N8 Zn1 N5 99.05(13) . . ?
N6 Zn1 N5 90.87(12) . . ?
N1 Zn1 N5 148.41(12) . . ?
N3 Zn1 N10 103.46(11) . . ?
N8 Zn1 N10 74.34(11) . . ?
N6 Zn1 N10 148.70(12) . . ?
N1 Zn1 N10 97.95(12) . . ?
N5 Zn1 N10 92.82(11) . . ?
C1 N1 N2 104.8(3) . . ?
C1 N1 Zn1 141.5(3) . . ?
N2 N1 Zn1 113.4(2) . . ?
C3 N2 N1 111.9(3) . . ?
C3 N2 C4 129.5(3) . . ?
N1 N2 C4 118.5(3) . . ?
N1 C1 C2 111.5(3) . . ?
C3 C2 C1 104.9(3) . . ?
N2 C3 C2 106.9(3) . . ?
C4 N3 C8 118.3(3) . . ?
C4 N3 Zn1 120.7(3) . . ?
C8 N3 Zn1 121.0(2) . . ?
N3 C4 C5 123.4(3) . . ?
N3 C4 N2 112.9(3) . . ?
C5 C4 N2 123.7(3) . . ?
C4 C5 C6 116.7(4) . . ?
C5 C6 C7 121.5(4) . . ?
C8 C7 C6 116.4(4) . . ?
N3 C8 C7 123.7(3) . . ?
N3 C8 N4 112.9(3) . . ?
C7 C8 N4 123.4(3) . . ?
C9 N4 N5 111.2(3) . . ?
C9 N4 C8 130.4(3) . . ?
N5 N4 C8 118.4(3) . . ?
C11 N5 N4 105.3(3) . . ?
C11 N5 Zn1 141.2(3) . . ?
N4 N5 Zn1 113.4(2) . . ?
N4 C9 C10 106.7(4) . . ?
C9 C10 C11 105.5(4) . . ?
N5 C11 C10 111.2(4) . . ?
C12 N6 N7 104.8(3) . . ?
C12 N6 Zn1 140.1(3) . . ?
N7 N6 Zn1 113.9(2) . . ?
C14 N7 N6 111.1(3) . . ?
C14 N7 C15 130.5(3) . . ?
N6 N7 C15 118.3(3) . . ?
N6 C12 C13 111.1(4) . . ?
C14 C13 C12 105.9(3) . . ?
C13 C14 N7 107.1(4) . . ?
C19 N8 C15 119.1(3) . . ?
C19 N8 Zn1 120.6(2) . . ?
C15 N8 Zn1 120.3(2) . . ?
N8 C15 C16 123.4(3) . . ?
N8 C15 N7 112.8(3) . . ?
C16 C15 N7 123.8(3) . . ?
C17 C16 C15 116.2(3) . . ?
C16 C17 C18 122.0(3) . . ?
C19 C18 C17 116.0(3) . . ?
N8 C19 C18 123.2(3) . . ?
N8 C19 N9 113.2(3) . . ?
C18 C19 N9 123.6(3) . . ?
C20 N9 N10 110.6(3) . . ?
C20 N9 C19 130.2(3) . . ?
N10 N9 C19 119.2(3) . . ?
C22 N10 N9 105.4(3) . . ?
C22 N10 Zn1 142.0(3) . . ?
N9 N10 Zn1 112.6(2) . . ?
C21 C20 N9 107.1(3) . . ?
C20 C21 C22 105.4(3) . . ?
N10 C22 C21 111.5(3) . . ?
F3 B1 F4 110.0(4) . . ?
F3 B1 F1 108.9(4) . . ?
F4 B1 F1 110.0(4) . . ?
F3 B1 F2 109.0(4) . . ?
F4 B1 F2 109.3(4) . . ?
F1 B1 F2 109.7(4) . . ?
F8 B2 F7 113.6(8) . . ?
F8 B2 F6 111.5(8) . . ?
F7 B2 F6 108.7(8) . . ?
F13 B2 F12 110.2(12) . . ?
F9 B2 F5 117.7(8) . . ?
F8 B2 F5 108.6(6) . . ?
F13 B2 F5 112.1(9) . . ?
F7 B2 F5 106.6(5) . . ?
F6 B2 F5 107.7(6) . . ?
F12 B2 F5 108.3(10) . . ?
F13 B2 F14 109.3(12) . . ?
F12 B2 F14 109.3(12) . . ?
F5 B2 F14 107.6(10) . . ?
F9 B2 F11 108.3(9) . . ?
F5 B2 F11 113.4(7) . . ?
F9 B2 F10 106.6(10) . . ?
F5 B2 F10 107.0(9) . . ?
F11 B2 F10 102.6(9) . . ?

loop_
_geom_bond_atom_site_label_1
_geom_bond_atom_site_label_2
_geom_bond_distance
_geom_bond_site_symmetry_2
_geom_bond_publ_flag
Zn1 N3 2.097(3) . ?
Zn1 N8 2.107(3) . ?
Zn1 N6 2.164(3) . ?
Zn1 N1 2.176(3) . ?
Zn1 N5 2.185(3) . ?
Zn1 N10 2.193(3) . ?
N1 C1 1.330(5) . ?
N1 N2 1.365(4) . ?
N2 C3 1.353(5) . ?
N2 C4 1.416(5) . ?
C1 C2 1.407(5) . ?
C2 C3 1.378(6) . ?
N3 C4 1.330(5) . ?
N3 C8 1.337(5) . ?
C4 C5 1.383(5) . ?
C5 C6 1.386(5) . ?
C6 C7 1.391(5) . ?
C7 C8 1.375(5) . ?
C8 N4 1.410(5) . ?
N4 C9 1.365(5) . ?
N4 N5 1.372(4) . ?
N5 C11 1.325(5) . ?
C9 C10 1.375(6) . ?
C10 C11 1.409(6) . ?
N6 C12 1.326(5) . ?
N6 N7 1.369(4) . ?
N7 C14 1.359(5) . ?
N7 C15 1.412(5) . ?
C12 C13 1.400(6) . ?
C13 C14 1.353(6) . ?
N8 C19 1.327(4) . ?
N8 C15 1.334(5) . ?
C15 C16 1.383(5) . ?
C16 C17 1.382(5) . ?
C17 C18 1.397(5) . ?
C18 C19 1.388(5) . ?
C19 N9 1.406(5) . ?
N9 C20 1.366(4) . ?
N9 N10 1.371(4) . ?
N10 C22 1.317(5) . ?
C20 C21 1.365(6) . ?
C21 C22 1.403(5) . ?
B1 F3 1.383(5) . ?
B1 F4 1.387(5) . ?
B1 F1 1.389(5) . ?
B1 F2 1.403(5) . ?
B2 F9 1.347(12) . ?
B2 F8 1.371(8) . ?
B2 F13 1.376(13) . ?
B2 F7 1.396(8) . ?
B2 F6 1.404(8) . ?
B2 F12 1.404(14) . ?
B2 F5 1.404(5) . ?
B2 F14 1.405(13) . ?
B2 F11 1.426(12) . ?
B2 F10 1.463(13) . ?
